data_2002763
loop_
_publ_author_name
'Schrandt, O.'
'M\"uller-Buschbaum, Hk.'

_publ_section_title
;
 Geordnete Metallverteilung in KBaVO~4~ und KSrVO~4~ mit \b-K~2~SO~4~-Struktur /
 Ordered Metal Distribution in KBaVO~4~ and KSrVO~4~ Showing \b-K~2~SO~4~
 Structure
;
_journal_coden_ASTM ZNBSEN
_journal_issue 4
_journal_name_full
;
 Zeitschrift f\"ur Naturforschung, B: A Journal of Chemical Sciences
;
_journal_page_first 477
_journal_page_last 480
_journal_paper_doi 10.1515/znb-1996-0406
_journal_volume 51
_journal_year 1996
_chemical_formula_structural 'K Ba (V O4)'
_chemical_formula_sum 'Ba K O4 V'
_chemical_name_systematic 'Potassium barium vanadate(V)'
_space_group_IT_number 62
_symmetry_cell_setting orthorhombic
_symmetry_Int_Tables_number 62
_symmetry_space_group_name_Hall '-P 2ac 2n'
_symmetry_space_group_name_H-M 'P n m a'
_cell_angle_alpha 90
_cell_angle_beta 90
_cell_angle_gamma 90
_cell_formula_units_Z 4
_cell_length_a 7.7736(14)
_cell_length_b 5.899(1)
_cell_length_c 10.3752(12)
_cell_volume 475.8
_refine_ls_R_factor_all 0.0974
_cod_database_code 2002763

loop_
_symmetry_equiv_pos_as_xyz
x,y,z
1/2+x,1/2-y,1/2-z
-x,1/2+y,-z
1/2-x,-y,1/2+z
-x,-y,-z
1/2-x,1/2+y,1/2+z
x,1/2-y,z
1/2+x,y,1/2-z

loop_
_atom_site_aniso_label
_atom_site_aniso_U_11
_atom_site_aniso_U_12
_atom_site_aniso_U_13
_atom_site_aniso_U_22
_atom_site_aniso_U_23
_atom_site_aniso_U_33
Ba1 0.0116(2) 0. 0.0005(3) 0.0128(3) 0. 0.0126(2)
V1 0.0125(8) 0. 0.0011(7) 0.0068(8) 0. 0.0086(8)
K1 0.0200(12) 0. 0.0031(12) 0.0190(14) 0. 0.0237(14)
O1 0.015(4) 0. -0.006(4) 0.038(6) 0. 0.011(3)
O2 0.018(4) 0. 0.007(3) 0.021(5) 0. 0.006(4)
O3 0.024(3) -0.001(3) -0.006(3) 0.008(3) .000(3) 0.026(4)

loop_
_atom_site_label
_atom_site_type_symbol
_atom_site_symmetry_multiplicity
_atom_site_Wyckoff_symbol
_atom_site_fract_x
_atom_site_fract_y
_atom_site_fract_z
_atom_site_occupancy
_atom_site_attached_hydrogens
_atom_site_calc_flag
Ba1 Ba2+ 4 c 0.99295(10) 0.25 0.69532(7) 1. 0 d
V1 V5+ 4 c 0.7315(3) 0.25 0.0827(2) 1. 0 d
K1 K1+ 4 c 0.1605(4) 0.25 0.0800(4) 1. 0 d
O1 O2- 4 c 0.0117(13) 0.25 0.4237(9) 1. 0 d
O2 O2- 4 c 0.8071(12) 0.25 0.9237(9) 1. 0 d
O3 O2- 8 d 0.7976(9) 0.0101(13) 0.1623(7) 1. 0 d

loop_
_atom_type_symbol
_atom_type_oxidation_number
Ba2+ 2.000
V5+ 5.000
K1+ 1.000
O2- -2.000
